data_4320087
loop_
_publ_author_name
'Roger D. Willett'
'George Pon'
'Callie Nagy'

_publ_section_title
;
 Crystal Chemistry of the 4,4'-Dimethyl-2,2'bipyridine/Copper Bromide
 System
;
_journal_name_full 'Inorganic Chemistry'
_journal_page_first 4342
_journal_page_last 4352
_journal_paper_doi 10.1021/ic010229v
_journal_volume 40
_journal_year 2001
_chemical_formula_sum 'C24 H24 Br3 Cu2 N4'
_chemical_formula_weight 735.28
_chemical_name_systematic
;
  [bis(4,4'-dimethyl-2,2'-bipyridine)copper(II)bromide] copper(I)
dibromide
;
_space_group_IT_number 2
_symmetry_cell_setting monoclinic
_symmetry_space_group_name_Hall '-P 1'
_symmetry_space_group_name_H-M 'P -1'
_atom_sites_solution_hydrogens geom
_atom_sites_solution_primary direct
_atom_sites_solution_secondary difmap
_audit_creation_method SHELXL-97
_cell_angle_alpha 99.956(2)
_cell_angle_beta 100.252(2)
_cell_angle_gamma 94.901(2)
_cell_formula_units_Z 2
_cell_length_a 8.8329(5)
_cell_length_b 11.2819(6)
_cell_length_c 14.0647(7)
_cell_measurement_reflns_used 3633
_cell_measurement_temperature 293(2)
_cell_measurement_theta_max 23.25
_cell_measurement_theta_min 1.50
_cell_volume 1348.63(13)
_computing_cell_refinement 'Siemens XSCANS'
_computing_data_collection 'Siemens XSCANS'
_computing_data_reduction 'Siemens SHELXTL'
_computing_molecular_graphics 'Siemens SHELXTL'
_computing_publication_material 'Siemens SHELXTL'
_computing_structure_refinement 'SHELXL-97 (Sheldrick, 1997)'
_computing_structure_solution 'SHELXS-97 (Sheldrick, 1990)'
_diffrn_ambient_temperature 293(2)
_diffrn_measured_fraction_theta_full 0.937
_diffrn_measured_fraction_theta_max 0.937
_diffrn_measurement_device_type 'CCD detector'
_diffrn_measurement_method '\w scan'
_diffrn_radiation_monochromator graphite
_diffrn_radiation_source 'fine-focus sealed tube'
_diffrn_radiation_type MoK\a
_diffrn_radiation_wavelength 0.71073
_diffrn_reflns_av_R_equivalents 0.0000
_diffrn_reflns_av_sigmaI/netI 0.0731
_diffrn_reflns_limit_h_max 9
_diffrn_reflns_limit_h_min -9
_diffrn_reflns_limit_k_max 12
_diffrn_reflns_limit_k_min -12
_diffrn_reflns_limit_l_max 15
_diffrn_reflns_limit_l_min 0
_diffrn_reflns_number 3633
_diffrn_reflns_theta_full 23.25
_diffrn_reflns_theta_max 23.25
_diffrn_reflns_theta_min 1.50
_diffrn_standards_interval_time 'Beginning and end'
_diffrn_standards_number 50
_exptl_absorpt_coefficient_mu 6.040
_exptl_absorpt_correction_T_max 0.772
_exptl_absorpt_correction_T_min 0.280
_exptl_absorpt_correction_type empirical
_exptl_absorpt_process_details SADABS
_exptl_crystal_colour 'green, pleochroic'
_exptl_crystal_density_diffrn 1.811
_exptl_crystal_density_method 'not measured'
_exptl_crystal_description platelet
_exptl_crystal_F_000 718
_exptl_crystal_size_max 0.3
_exptl_crystal_size_mid 0.3
_exptl_crystal_size_min 0.1
_refine_diff_density_max 0.489
_refine_diff_density_min -0.597
_refine_diff_density_rms 0.113
_refine_ls_extinction_coef 0.0001(5)
_refine_ls_extinction_expression Fc^*^=kFc[1+0.001xFc^2^\l^3^/sin(2\q)]^-1/4^
_refine_ls_extinction_method SHELXL
_refine_ls_goodness_of_fit_ref 1.207
_refine_ls_hydrogen_treatment mixed
_refine_ls_matrix_type full
_refine_ls_number_parameters 347
_refine_ls_number_reflns 3633
_refine_ls_number_restraints 0
_refine_ls_restrained_S_all 1.207
_refine_ls_R_factor_all 0.0970
_refine_ls_R_factor_gt 0.0736
_refine_ls_shift/su_max 0.000
_refine_ls_shift/su_mean 0.000
_refine_ls_structure_factor_coef Fsqd
_refine_ls_weighting_details 'calc w=1/[\s^2^(Fo^2^)+(0.0000P)^2^+9.4699P] where P=(Fo^2^+2Fc^2^)/3'
_refine_ls_weighting_scheme calc
_refine_ls_wR_factor_gt 0.1407
_refine_ls_wR_factor_ref 0.1543
_reflns_number_gt 2854
_reflns_number_total 3633
_reflns_threshold_expression >2sigma(I)
_cod_data_source_file ic010229v_4.cif
_cod_data_source_block compound3-245nta
_cod_depositor_comments
;
The following automatic conversions were performed:

'_symmetry_cell_setting' value 'Monoclinic' changed to 'monoclinic'
according to the built-in table from CIF Core dictionary named
'cif_core.dic' version 2.4.1 from 2010-06-29.

Automatic conversion script
Id: cif_fix_values 1646 2011-03-28 12:23:43Z adriana 
;
_cod_original_cell_volume 1348.63(12)
_cod_database_code 4320087

loop_
_symmetry_equiv_pos_as_xyz
'x, y, z'
'-x, -y, -z'

loop_
_atom_site_label
_atom_site_type_symbol
_atom_site_fract_x
_atom_site_fract_y
_atom_site_fract_z
_atom_site_U_iso_or_equiv
_atom_site_adp_type
_atom_site_occupancy
_atom_site_symmetry_multiplicity
_atom_site_calc_flag
_atom_site_refinement_flags
_atom_site_disorder_assembly
_atom_site_disorder_group
Cu1 Cu 0.22096(14) 0.94434(12) 0.26478(9) 0.0507(4) Uani 1 1 d . . .
Br1 Br 0.05036(13) 1.00381(14) 0.37480(9) 0.0790(5) Uani 1 1 d . . .
Cu2 Cu 0.11741(19) 0.62728(14) 0.76378(13) 0.0781(5) Uani 1 1 d . . .
Br2 Br -0.13586(18) 0.59120(15) 0.71215(13) 0.0988(6) Uani 1 1 d . . .
Br3 Br 0.36916(17) 0.65487(14) 0.82347(13) 0.0958(6) Uani 1 1 d . . .
N1 N 0.3891(9) 0.8283(7) 0.3000(6) 0.045(2) Uani 1 1 d . . .
C2 C 0.5224(11) 0.8873(8) 0.3553(7) 0.037(2) Uani 1 1 d . . .
C3 C 0.6429(12) 0.8282(11) 0.3912(8) 0.050(3) Uani 1 1 d . . .
H3 H 0.739(10) 0.865(7) 0.424(6) 0.03(2) Uiso 1 1 d . . .
C4 C 0.6308(13) 0.7033(10) 0.3696(8) 0.057(3) Uani 1 1 d . . .
C5 C 0.4935(15) 0.6424(13) 0.3127(11) 0.073(4) Uani 1 1 d . . .
H5 H 0.466(11) 0.567(10) 0.293(7) 0.05(3) Uiso 1 1 d . . .
C6 C 0.3769(14) 0.7088(11) 0.2791(9) 0.066(3) Uani 1 1 d . . .
H6 H 0.274(9) 0.662(7) 0.233(6) 0.03(2) Uiso 1 1 d . . .
C7 C 0.7613(14) 0.6374(11) 0.4104(10) 0.079(4) Uani 1 1 d . . .
H7A H 0.7335 0.5516 0.3882 0.119 Uiso 1 1 calc R . .
H7B H 0.7803 0.6562 0.4810 0.119 Uiso 1 1 calc R . .
H7C H 0.8532 0.6624 0.3879 0.119 Uiso 1 1 calc R . .
N1' N 0.3951(9) 1.0639(7) 0.3443(6) 0.043(2) Uani 1 1 d . . .
C2' C 0.5283(11) 1.0197(10) 0.3759(7) 0.047(3) Uani 1 1 d . . .
C3' C 0.6613(12) 1.1005(10) 0.4279(7) 0.048(3) Uani 1 1 d . . .
H3' H 0.763(15) 1.073(11) 0.463(10) 0.10(5) Uiso 1 1 d . . .
C4' C 0.6540(14) 1.2228(10) 0.4417(8) 0.055(3) Uani 1 1 d . . .
C5' C 0.5167(15) 1.2627(11) 0.4064(9) 0.062(3) Uani 1 1 d . . .
H5' H 0.519(10) 1.333(9) 0.427(7) 0.04(3) Uiso 1 1 d . . .
C6' C 0.3915(13) 1.1816(11) 0.3601(8) 0.054(3) Uani 1 1 d . . .
H6' H 0.305(9) 1.209(7) 0.339(6) 0.02(2) Uiso 1 1 d . . .
C7' C 0.8003(14) 1.3081(11) 0.4928(10) 0.077(4) Uani 1 1 d . . .
H7'A H 0.8831 1.2614 0.5107 0.116 Uiso 1 1 calc R . .
H7'B H 0.7810 1.3581 0.5509 0.116 Uiso 1 1 calc R . .
H7'C H 0.8289 1.3586 0.4488 0.116 Uiso 1 1 calc R . .
N11 N 0.0669(9) 0.8178(8) 0.1742(7) 0.052(2) Uani 1 1 d . . .
C12 C 0.0568(11) 0.8120(9) 0.0769(8) 0.049(3) Uani 1 1 d . . .
C13 C -0.0443(13) 0.7218(10) 0.0096(10) 0.058(3) Uani 1 1 d . . .
H13 H -0.046(14) 0.717(11) -0.056(10) 0.09(4) Uiso 1 1 d . . .
C14 C -0.1390(13) 0.6392(10) 0.0395(10) 0.062(3) Uani 1 1 d . . .
C15 C -0.1301(14) 0.6473(12) 0.1396(12) 0.076(4) Uani 1 1 d . . .
H15 H -0.188(12) 0.582(10) 0.167(8) 0.06(3) Uiso 1 1 d . . .
C16 C -0.0263(15) 0.7373(12) 0.2039(10) 0.072(4) Uani 1 1 d . . .
H16 H -0.041(15) 0.754(12) 0.270(11) 0.11(5) Uiso 1 1 d . . .
C17 C -0.2467(15) 0.5386(12) -0.0342(11) 0.097(5) Uani 1 1 d . . .
H17A H -0.3048 0.4908 0.0003 0.146 Uiso 1 1 calc R . .
H17B H -0.1865 0.4879 -0.0707 0.146 Uiso 1 1 calc R . .
H17C H -0.3168 0.5738 -0.0787 0.146 Uiso 1 1 calc R . .
N11' N 0.2397(8) 0.9885(7) 0.1285(6) 0.0429(19) Uani 1 1 d . . .
C12' C 0.1585(10) 0.9080(9) 0.0504(7) 0.041(2) Uani 1 1 d . . .
C13' C 0.1710(13) 0.9162(11) -0.0438(8) 0.053(3) Uani 1 1 d . . .
C14' C 0.2686(13) 1.0072(11) -0.0636(8) 0.057(3) Uani 1 1 d . . .
C15' C 0.3484(13) 1.0905(11) 0.0165(9) 0.058(3) Uani 1 1 d . . .
C16' C 0.3310(12) 1.0793(10) 0.1097(7) 0.049(3) Uani 1 1 d . . .
C17' C 0.2910(15) 1.0135(13) -0.1662(8) 0.079(4) Uani 1 1 d . . .
H17D H 0.3633 1.0829 -0.1642 0.118 Uiso 1 1 calc R . .
H17E H 0.1935 1.0204 -0.2065 0.118 Uiso 1 1 calc R . .
H17F H 0.3305 0.9412 -0.1935 0.118 Uiso 1 1 calc R . .
H13' H 0.126(8) 0.856(7) -0.085(5) 0.008(19) Uiso 1 1 d . . .
H15' H 0.427(10) 1.146(8) 0.004(6) 0.04(3) Uiso 1 1 d . . .
H16' H 0.401(10) 1.144(8) 0.179(7) 0.05(3) Uiso 1 1 d . . .

loop_
_atom_site_aniso_label
_atom_site_aniso_U_11
_atom_site_aniso_U_22
_atom_site_aniso_U_33
_atom_site_aniso_U_23
_atom_site_aniso_U_13
_atom_site_aniso_U_12
Cu1 0.0449(7) 0.0570(9) 0.0434(8) 0.0015(6) 0.0047(5) -0.0076(6)
Br1 0.0489(7) 0.1259(12) 0.0527(8) -0.0056(7) 0.0131(5) -0.0031(7)
Cu2 0.0873(11) 0.0599(10) 0.0821(12) 0.0003(8) 0.0196(9) 0.0016(8)
Br2 0.0887(10) 0.0847(11) 0.1177(14) 0.0264(9) 0.0017(9) 0.0063(8)
Br3 0.0833(10) 0.0742(10) 0.1205(13) 0.0050(9) 0.0197(9) -0.0142(8)
N1 0.048(5) 0.037(5) 0.045(5) 0.001(4) 0.008(4) -0.011(4)
C2 0.056(6) 0.027(5) 0.034(5) 0.008(4) 0.019(5) 0.003(5)
C3 0.038(6) 0.063(8) 0.047(7) 0.006(6) 0.009(5) 0.000(5)
C4 0.064(7) 0.049(7) 0.058(7) 0.011(6) 0.013(6) 0.010(6)
C5 0.067(8) 0.044(8) 0.099(11) -0.004(8) 0.008(7) 0.001(7)
C6 0.070(8) 0.045(8) 0.066(8) -0.009(6) -0.008(6) -0.004(6)
C7 0.084(9) 0.070(9) 0.080(10) 0.018(7) 0.001(7) 0.011(7)
N1' 0.046(5) 0.042(5) 0.040(5) 0.003(4) 0.010(4) 0.005(4)
C2' 0.045(6) 0.069(8) 0.029(5) 0.009(5) 0.017(4) 0.002(5)
C3' 0.049(6) 0.044(7) 0.041(6) -0.006(5) 0.005(5) -0.012(5)
C4' 0.074(8) 0.048(7) 0.038(6) 0.004(5) 0.011(5) -0.006(6)
C5' 0.080(9) 0.032(7) 0.066(8) -0.004(6) 0.020(7) -0.011(7)
C6' 0.050(7) 0.061(9) 0.053(7) 0.017(6) 0.006(5) 0.014(6)
C7' 0.072(8) 0.068(9) 0.081(9) 0.016(7) -0.002(7) -0.020(7)
N11 0.046(5) 0.048(5) 0.055(6) 0.005(4) 0.002(4) -0.007(4)
C12 0.050(6) 0.042(6) 0.047(7) 0.000(5) 0.001(5) 0.006(5)
C13 0.057(7) 0.042(7) 0.061(8) -0.002(6) -0.016(6) 0.011(5)
C14 0.060(7) 0.043(7) 0.075(9) 0.018(6) -0.006(6) -0.006(6)
C15 0.057(7) 0.060(8) 0.103(12) 0.025(8) -0.006(7) -0.019(6)
C16 0.072(8) 0.077(9) 0.062(9) 0.016(7) 0.013(7) -0.017(7)
C17 0.087(10) 0.080(10) 0.096(11) -0.004(8) -0.017(8) -0.029(8)
N11' 0.039(4) 0.046(5) 0.041(5) 0.008(4) 0.004(4) -0.001(4)
C12' 0.040(5) 0.046(6) 0.031(6) -0.002(5) -0.002(4) 0.016(5)
C13' 0.055(7) 0.048(7) 0.041(7) -0.010(6) -0.007(5) 0.002(6)
C14' 0.059(7) 0.073(8) 0.041(7) 0.013(6) 0.007(5) 0.021(6)
C15' 0.058(7) 0.057(8) 0.061(8) 0.022(6) 0.012(6) 0.005(6)
C16' 0.055(6) 0.057(7) 0.031(6) 0.005(5) 0.003(5) -0.008(5)
C17' 0.087(9) 0.113(11) 0.041(7) 0.022(7) 0.016(6) 0.022(8)

loop_
_atom_type_symbol
_atom_type_description
_atom_type_scat_dispersion_real
_atom_type_scat_dispersion_imag
_atom_type_scat_source
C C 0.0033 0.0016 'International Tables Vol C Tables 4.2.6.8 and 6.1.1.4'
H H 0.0000 0.0000 'International Tables Vol C Tables 4.2.6.8 and 6.1.1.4'
N N 0.0061 0.0033 'International Tables Vol C Tables 4.2.6.8 and 6.1.1.4'
Cu Cu 0.3201 1.2651 'International Tables Vol C Tables 4.2.6.8 and 6.1.1.4'
Br Br -0.2901 2.4595 'International Tables Vol C Tables 4.2.6.8 and 6.1.1.4'

loop_
_geom_angle_atom_site_label_1
_geom_angle_atom_site_label_2
_geom_angle_atom_site_label_3
_geom_angle
_geom_angle_site_symmetry_1
_geom_angle_site_symmetry_3
_geom_angle_publ_flag
N11 Cu1 N1' 172.4(3) . . ?
N11 Cu1 N11' 79.0(3) . . ?
N1' Cu1 N11' 96.3(3) . . ?
N11 Cu1 N1 96.3(3) . . ?
N1' Cu1 N1 79.3(3) . . ?
N11' Cu1 N1 108.3(3) . . ?
N11 Cu1 Br1 95.1(3) . . ?
N1' Cu1 Br1 92.5(2) . . ?
N11' Cu1 Br1 131.0(2) . . ?
N1 Cu1 Br1 120.7(2) . . ?
Br2 Cu2 Br3 175.79(11) . . ?
C6 N1 C2 117.6(9) . . ?
C6 N1 Cu1 129.0(7) . . ?
C2 N1 Cu1 113.3(6) . . ?
N1 C2 C3 122.5(9) . . ?
N1 C2 C2' 114.9(8) . . ?
C3 C2 C2' 122.6(9) . . ?
C2 C3 C4 120.1(10) . . ?
C5 C4 C3 117.4(11) . . ?
C5 C4 C7 122.0(11) . . ?
C3 C4 C7 120.5(10) . . ?
C4 C5 C6 119.0(12) . . ?
N1 C6 C5 123.4(11) . . ?
C6' N1' C2' 119.1(9) . . ?
C6' N1' Cu1 124.0(7) . . ?
C2' N1' Cu1 116.6(7) . . ?
N1' C2' C3' 119.9(10) . . ?
N1' C2' C2 115.7(8) . . ?
C3' C2' C2 124.4(10) . . ?
C4' C3' C2' 119.3(11) . . ?
C3' C4' C5' 118.3(11) . . ?
C3' C4' C7' 118.5(11) . . ?
C5' C4' C7' 123.2(11) . . ?
C6' C5' C4' 120.1(12) . . ?
N1' C6' C5' 123.2(12) . . ?
C16 N11 C12 118.2(10) . . ?
C16 N11 Cu1 124.2(8) . . ?
C12 N11 Cu1 117.6(7) . . ?
N11 C12 C13 120.4(11) . . ?
N11 C12 C12' 114.7(8) . . ?
C13 C12 C12' 124.9(11) . . ?
C14 C13 C12 121.6(13) . . ?
C13 C14 C15 117.7(11) . . ?
C13 C14 C17 121.6(12) . . ?
C15 C14 C17 120.7(11) . . ?
C14 C15 C16 118.7(12) . . ?
N11 C16 C15 123.4(13) . . ?
C16' N11' C12' 117.0(9) . . ?
C16' N11' Cu1 128.5(6) . . ?
C12' N11' Cu1 114.3(6) . . ?
N11' C12' C13' 121.7(10) . . ?
N11' C12' C12 113.8(8) . . ?
C13' C12' C12 124.5(9) . . ?
C12' C13' C14' 121.7(10) . . ?
C15' C14' C13' 116.1(10) . . ?
C15' C14' C17' 121.5(11) . . ?
C13' C14' C17' 122.4(11) . . ?
C16' C15' C14' 120.2(11) . . ?
N11' C16' C15' 123.3(10) . . ?

loop_
_geom_bond_atom_site_label_1
_geom_bond_atom_site_label_2
_geom_bond_distance
_geom_bond_site_symmetry_2
_geom_bond_publ_flag
Cu1 N11 1.983(8) . ?
Cu1 N1' 1.987(8) . ?
Cu1 N11' 2.093(8) . ?
Cu1 N1 2.112(8) . ?
Cu1 Br1 2.3998(17) . ?
Cu2 Br2 2.205(2) . ?
Cu2 Br3 2.208(2) . ?
N1 C6 1.320(13) . ?
N1 C2 1.340(11) . ?
C2 C3 1.371(14) . ?
C2 C2' 1.467(13) . ?
C3 C4 1.381(15) . ?
C4 C5 1.380(16) . ?
C4 C7 1.506(15) . ?
C5 C6 1.388(17) . ?
N1' C6' 1.312(13) . ?
N1' C2' 1.349(12) . ?
C2' C3' 1.423(13) . ?
C3' C4' 1.368(15) . ?
C4' C5' 1.370(16) . ?
C4' C7' 1.527(14) . ?
C5' C6' 1.360(15) . ?
N11 C16 1.343(14) . ?
N11 C12 1.345(13) . ?
C12 C13 1.393(14) . ?
C12 C12' 1.487(14) . ?
C13 C14 1.369(17) . ?
C14 C15 1.383(18) . ?
C14 C17 1.525(15) . ?
C15 C16 1.385(17) . ?
N11' C16' 1.340(12) . ?
N11' C12' 1.345(11) . ?
C12' C13' 1.368(14) . ?
C13' C14' 1.381(16) . ?
C14' C15' 1.374(15) . ?
C14' C17' 1.504(15) . ?
C15' C16' 1.373(15) . ?

loop_
_geom_torsion_atom_site_label_1
_geom_torsion_atom_site_label_2
_geom_torsion_atom_site_label_3
_geom_torsion_atom_site_label_4
_geom_torsion
_geom_torsion_site_symmetry_1
_geom_torsion_site_symmetry_2
_geom_torsion_site_symmetry_3
_geom_torsion_site_symmetry_4
_geom_torsion_publ_flag
N11 Cu1 N1 C6 -9.8(10) . . . . ?
N1' Cu1 N1 C6 176.6(10) . . . . ?
N11' Cu1 N1 C6 -90.2(10) . . . . ?
Br1 Cu1 N1 C6 90.0(10) . . . . ?
N11 Cu1 N1 C2 173.9(6) . . . . ?
N1' Cu1 N1 C2 0.2(6) . . . . ?
N11' Cu1 N1 C2 93.4(6) . . . . ?
Br1 Cu1 N1 C2 -86.4(6) . . . . ?
C6 N1 C2 C3 -0.9(14) . . . . ?
Cu1 N1 C2 C3 175.9(7) . . . . ?
C6 N1 C2 C2' -179.9(9) . . . . ?
Cu1 N1 C2 C2' -3.1(9) . . . . ?
N1 C2 C3 C4 1.0(15) . . . . ?
C2' C2 C3 C4 179.9(9) . . . . ?
C2 C3 C4 C5 -1.0(16) . . . . ?
C2 C3 C4 C7 -178.7(10) . . . . ?
C3 C4 C5 C6 1.1(19) . . . . ?
C7 C4 C5 C6 178.8(12) . . . . ?
C2 N1 C6 C5 1.0(18) . . . . ?
Cu1 N1 C6 C5 -175.2(10) . . . . ?
C4 C5 C6 N1 -1(2) . . . . ?
N11 Cu1 N1' C6' 121(3) . . . . ?
N11' Cu1 N1' C6' 69.7(9) . . . . ?
N1 Cu1 N1' C6' 177.1(9) . . . . ?
Br1 Cu1 N1' C6' -62.1(8) . . . . ?
N11 Cu1 N1' C2' -53(3) . . . . ?
N11' Cu1 N1' C2' -104.4(7) . . . . ?
N1 Cu1 N1' C2' 3.0(7) . . . . ?
Br1 Cu1 N1' C2' 123.8(6) . . . . ?
C6' N1' C2' C3' 1.6(13) . . . . ?
Cu1 N1' C2' C3' 176.0(7) . . . . ?
C6' N1' C2' C2 180.0(9) . . . . ?
Cu1 N1' C2' C2 -5.6(10) . . . . ?
N1 C2 C2' N1' 5.7(11) . . . . ?
C3 C2 C2' N1' -173.3(9) . . . . ?
N1 C2 C2' C3' -176.0(9) . . . . ?
C3 C2 C2' C3' 5.0(14) . . . . ?
N1' C2' C3' C4' -2.6(14) . . . . ?
C2 C2' C3' C4' 179.2(9) . . . . ?
C2' C3' C4' C5' 1.3(15) . . . . ?
C2' C3' C4' C7' -176.8(10) . . . . ?
C3' C4' C5' C6' 0.8(17) . . . . ?
C7' C4' C5' C6' 178.8(11) . . . . ?
C2' N1' C6' C5' 0.6(16) . . . . ?
Cu1 N1' C6' C5' -173.3(9) . . . . ?
C4' C5' C6' N1' -1.9(18) . . . . ?
N1' Cu1 N11 C16 132(3) . . . . ?
N11' Cu1 N11 C16 -175.1(10) . . . . ?
N1 Cu1 N11 C16 77.4(10) . . . . ?
Br1 Cu1 N11 C16 -44.3(10) . . . . ?
N1' Cu1 N11 C12 -47(3) . . . . ?
N11' Cu1 N11 C12 5.5(7) . . . . ?
N1 Cu1 N11 C12 -101.9(8) . . . . ?
Br1 Cu1 N11 C12 136.4(7) . . . . ?
C16 N11 C12 C13 -2.2(16) . . . . ?
Cu1 N11 C12 C13 177.2(8) . . . . ?
C16 N11 C12 C12' 177.2(10) . . . . ?
Cu1 N11 C12 C12' -3.4(11) . . . . ?
N11 C12 C13 C14 2.0(16) . . . . ?
C12' C12 C13 C14 -177.4(10) . . . . ?
C12 C13 C14 C15 -0.6(17) . . . . ?
C12 C13 C14 C17 -178.5(11) . . . . ?
C13 C14 C15 C16 -0.3(19) . . . . ?
C17 C14 C15 C16 177.5(13) . . . . ?
C12 N11 C16 C15 1.2(19) . . . . ?
Cu1 N11 C16 C15 -178.1(10) . . . . ?
C14 C15 C16 N11 0(2) . . . . ?
N11 Cu1 N11' C16' 179.3(9) . . . . ?
N1' Cu1 N11' C16' -6.8(9) . . . . ?
N1 Cu1 N11' C16' -87.6(9) . . . . ?
Br1 Cu1 N11' C16' 92.2(9) . . . . ?
N11 Cu1 N11' C12' -6.9(6) . . . . ?
N1' Cu1 N11' C12' 167.0(6) . . . . ?
N1 Cu1 N11' C12' 86.2(7) . . . . ?
Br1 Cu1 N11' C12' -94.1(6) . . . . ?
C16' N11' C12' C13' 1.6(14) . . . . ?
Cu1 N11' C12' C13' -172.9(8) . . . . ?
C16' N11' C12' C12 -178.4(9) . . . . ?
Cu1 N11' C12' C12 7.1(10) . . . . ?
N11 C12 C12' N11' -2.7(12) . . . . ?
C13 C12 C12' N11' 176.7(9) . . . . ?
N11 C12 C12' C13' 177.3(9) . . . . ?
C13 C12 C12' C13' -3.3(16) . . . . ?
N11' C12' C13' C14' 0.5(16) . . . . ?
C12 C12' C13' C14' -179.5(10) . . . . ?
C12' C13' C14' C15' -1.8(16) . . . . ?
C12' C13' C14' C17' 176.3(10) . . . . ?
C13' C14' C15' C16' 1.1(16) . . . . ?
C17' C14' C15' C16' -177.0(11) . . . . ?
C12' N11' C16' C15' -2.3(15) . . . . ?
Cu1 N11' C16' C15' 171.3(8) . . . . ?
C14' C15' C16' N11' 0.9(18) . . . . ?
